data_4305364
loop_
_publ_author_name
'Thomas Schaub'
'Yael Diskin-Posner'
'Udo Radius'
'David Milstein'

_publ_contact_author_address
;Department of Organic Chemistry
Weizmann Institute of Science
76100 Rehovot
Israel
;
_publ_contact_author_email david.milstein@weizmann.ac.il
_publ_contact_author_name 'David Milstein'
_publ_section_title
;
Synthesis, Structure, and Reactivity of Rhodium and Iridium Complexes of
the Chelating Bis-Sulfoxide tBuSOC2H4SOtBu. Selective O-H Activation of
2-Hydroxy-isopropyl-pyridine
;
_journal_name_full 'Inorganic Chemistry'
_journal_page_first 6502
_journal_page_last 6512
_journal_paper_doi 10.1021/ic800354q
_journal_volume 47
_journal_year 2008
_chemical_formula_moiety 'C20 H44 Cl2 Ir2 O4 S4'
_chemical_formula_sum 'C20 H44 Cl2 Ir2 O4 S4'
_chemical_formula_weight 932.09
_chemical_name_common '[Ir2(BTSE)2Cl2]'
_chemical_name_systematic
; 
[Ir2(BTSE)2Cl2] 2
;
_space_group_IT_number 170
_symmetry_cell_setting hexagonal
_symmetry_space_group_name_Hall 'P 65'
_symmetry_space_group_name_H-M 'P 65'
_atom_sites_solution_hydrogens geom
_atom_sites_solution_primary direct
_atom_sites_solution_secondary difmap
_audit_creation_method SHELXL-97
_cell_angle_alpha 90.00
_cell_angle_beta 90.00
_cell_angle_gamma 120.00
_cell_formula_units_Z 6
_cell_length_a 21.6261(8)
_cell_length_b 21.6261(8)
_cell_length_c 11.7931(15)
_cell_measurement_reflns_used 8000
_cell_measurement_temperature 203(2)
_cell_measurement_theta_max 25.6
_cell_measurement_theta_min 2.0
_cell_volume 4776.6(7)
_computing_cell_refinement 'STOE X-AREA'
_computing_data_collection 'STOE X-AREA'
_computing_data_reduction 'STOE X-RED'
_computing_molecular_graphics 'SHELXL-97 (Sheldrick, 1997)'
_computing_publication_material 'SHELXL-97 (Sheldrick, 1997)'
_computing_structure_refinement 'SHELXL-97 (Sheldrick, 1997)'
_computing_structure_solution 'SHELXS-97 (Sheldrick, 1990)'
_diffrn_ambient_temperature 203(2)
_diffrn_detector_area_resol_mean 6.67
_diffrn_measured_fraction_theta_full 0.989
_diffrn_measured_fraction_theta_max 0.989
_diffrn_measurement_device_type 'STOE IPDS 1'
_diffrn_measurement_method rotation
_diffrn_radiation_monochromator graphite
_diffrn_radiation_source 'fine-focus sealed tube'
_diffrn_radiation_type MoK\a
_diffrn_radiation_wavelength 0.71073
_diffrn_reflns_av_R_equivalents 0.0561
_diffrn_reflns_av_sigmaI/netI 0.0270
_diffrn_reflns_limit_h_max 26
_diffrn_reflns_limit_h_min -26
_diffrn_reflns_limit_k_max 26
_diffrn_reflns_limit_k_min -26
_diffrn_reflns_limit_l_max 14
_diffrn_reflns_limit_l_min -14
_diffrn_reflns_number 37326
_diffrn_reflns_theta_full 25.96
_diffrn_reflns_theta_max 25.96
_diffrn_reflns_theta_min 1.88
_exptl_absorpt_coefficient_mu 8.802
_exptl_absorpt_correction_type none
_exptl_crystal_colour yellow
_exptl_crystal_density_diffrn 1.944
_exptl_crystal_density_method 'not measured'
_exptl_crystal_description block
_exptl_crystal_F_000 2688
_exptl_crystal_size_max 0.20
_exptl_crystal_size_mid 0.20
_exptl_crystal_size_min 0.20
_refine_diff_density_max 1.515
_refine_diff_density_min -0.633
_refine_diff_density_rms 0.160
_refine_ls_abs_structure_details 'Flack H D (1983), Acta Cryst. A39, 876-881'
_refine_ls_abs_structure_Flack -0.013(6)
_refine_ls_extinction_method none
_refine_ls_goodness_of_fit_ref 1.187
_refine_ls_hydrogen_treatment constr
_refine_ls_matrix_type full
_refine_ls_number_parameters 289
_refine_ls_number_reflns 6165
_refine_ls_number_restraints 1
_refine_ls_restrained_S_all 1.187
_refine_ls_R_factor_all 0.0230
_refine_ls_R_factor_gt 0.0208
_refine_ls_shift/su_max 0.003
_refine_ls_shift/su_mean 0.000
_refine_ls_structure_factor_coef Fsqd
_refine_ls_weighting_details 'calc w=1/[\s^2^(Fo^2^)+(0.0349P)^2^+0.0000P] where P=(Fo^2^+2Fc^2^)/3'
_refine_ls_weighting_scheme calc
_refine_ls_wR_factor_gt 0.0573
_refine_ls_wR_factor_ref 0.0584
_reflns_number_gt 3097
_reflns_number_total 3285
_reflns_threshold_expression >2sigma(I)
_cod_data_source_file ic800354q-file001_3.cif
_cod_data_source_block ts108z
_cod_original_cell_volume 4776.6(6)
_cod_database_code 4305364

loop_
_symmetry_equiv_pos_as_xyz
'x, y, z'
'-y, x-y, z+2/3'
'-x+y, -x, z+1/3'
'-x, -y, z+1/2'
'y, -x+y, z+1/6'
'x-y, x, z+5/6'

loop_
_atom_site_label
_atom_site_type_symbol
_atom_site_fract_x
_atom_site_fract_y
_atom_site_fract_z
_atom_site_U_iso_or_equiv
_atom_site_adp_type
_atom_site_occupancy
_atom_site_symmetry_multiplicity
_atom_site_calc_flag
_atom_site_refinement_flags
_atom_site_disorder_assembly
_atom_site_disorder_group
Ir1 Ir 0.658415(11) 0.491675(11) 0.043351(19) 0.01762(6) Uani 1 1 d . . .
Ir2 Ir 0.740984(11) 0.641533(12) 0.170923(18) 0.01898(6) Uani 1 1 d . . .
S1 S 0.72129(8) 0.68002(8) 0.32970(14) 0.0248(3) Uani 1 1 d . . .
S2 S 0.76656(8) 0.74342(7) 0.09509(14) 0.0213(3) Uani 1 1 d . . .
S3 S 0.55734(8) 0.39979(7) 0.09027(14) 0.0224(3) Uani 1 1 d . . .
S4 S 0.62609(7) 0.47561(7) -0.13301(13) 0.0193(3) Uani 1 1 d . . .
Cl1 Cl 0.77080(7) 0.59646(7) 0.00834(13) 0.0245(3) Uani 1 1 d . . .
Cl2 Cl 0.70244(8) 0.52229(8) 0.23304(13) 0.0260(3) Uani 1 1 d . . .
O1 O 0.6483(3) 0.6515(3) 0.3718(5) 0.0422(13) Uani 1 1 d . . .
O2 O 0.8407(2) 0.7954(2) 0.0632(5) 0.0355(12) Uani 1 1 d . . .
O3 O 0.5566(2) 0.3444(2) 0.1632(5) 0.0358(11) Uani 1 1 d . . .
O4 O 0.6307(3) 0.5370(2) -0.1941(4) 0.0295(10) Uani 1 1 d . . .
C1 C 0.7751(4) 0.6786(4) 0.4513(6) 0.0320(15) Uani 1 1 d . . .
C2 C 0.8503(4) 0.6998(5) 0.4120(7) 0.0445(19) Uani 1 1 d . . .
H2B H 0.8779 0.6988 0.4760 0.067 Uiso 1 1 calc R . .
H2C H 0.8730 0.7476 0.3804 0.067 Uiso 1 1 calc R . .
H2D H 0.8478 0.6665 0.3546 0.067 Uiso 1 1 calc R . .
C3 C 0.7765(4) 0.7299(5) 0.5429(7) 0.0445(19) Uani 1 1 d . . .
H3B H 0.8043 0.7296 0.6072 0.067 Uiso 1 1 calc R . .
H3C H 0.7281 0.7146 0.5672 0.067 Uiso 1 1 calc R . .
H3D H 0.7979 0.7778 0.5120 0.067 Uiso 1 1 calc R . .
C4 C 0.7367(5) 0.6027(5) 0.4972(8) 0.051(2) Uani 1 1 d . . .
H4B H 0.7630 0.5993 0.5613 0.077 Uiso 1 1 calc R . .
H4C H 0.7336 0.5700 0.4382 0.077 Uiso 1 1 calc R . .
H4D H 0.6890 0.5903 0.5213 0.077 Uiso 1 1 calc R . .
C5 C 0.7584(4) 0.7749(4) 0.3109(6) 0.0355(16) Uani 1 1 d . . .
H5A H 0.7394 0.7936 0.3685 0.043 Uiso 1 1 calc R . .
H5B H 0.8105 0.7995 0.3187 0.043 Uiso 1 1 calc R . .
C6 C 0.7386(4) 0.7870(3) 0.1955(6) 0.0308(15) Uani 1 1 d . . .
H6A H 0.7623 0.8383 0.1794 0.037 Uiso 1 1 calc R . .
H6B H 0.6869 0.7673 0.1906 0.037 Uiso 1 1 calc R . .
C7 C 0.7113(3) 0.7366(3) -0.0289(6) 0.0260(13) Uani 1 1 d . . .
C8 C 0.7429(4) 0.7199(4) -0.1336(6) 0.0378(16) Uani 1 1 d . . .
H8A H 0.7147 0.7160 -0.1999 0.057 Uiso 1 1 calc R . .
H8B H 0.7423 0.6752 -0.1219 0.057 Uiso 1 1 calc R . .
H8C H 0.7917 0.7580 -0.1449 0.057 Uiso 1 1 calc R . .
C9 C 0.7169(4) 0.8102(4) -0.0468(7) 0.0378(17) Uani 1 1 d . . .
H9A H 0.6881 0.8077 -0.1116 0.057 Uiso 1 1 calc R . .
H9B H 0.7663 0.8461 -0.0604 0.057 Uiso 1 1 calc R . .
H9C H 0.6997 0.8228 0.0204 0.057 Uiso 1 1 calc R . .
C10 C 0.6338(4) 0.6778(4) -0.0089(7) 0.0411(18) Uani 1 1 d . . .
H10A H 0.6051 0.6744 -0.0742 0.062 Uiso 1 1 calc R . .
H10B H 0.6153 0.6891 0.0579 0.062 Uiso 1 1 calc R . .
H10C H 0.6321 0.6325 0.0023 0.062 Uiso 1 1 calc R . .
C11 C 0.4940(3) 0.4231(3) 0.1576(6) 0.0269(14) Uani 1 1 d . . .
C12 C 0.4224(4) 0.3541(4) 0.1732(8) 0.0407(18) Uani 1 1 d . . .
H12A H 0.3884 0.3651 0.2083 0.061 Uiso 1 1 calc R . .
H12B H 0.4291 0.3215 0.2213 0.061 Uiso 1 1 calc R . .
H12C H 0.4044 0.3321 0.0999 0.061 Uiso 1 1 calc R . .
C13 C 0.4844(4) 0.4746(4) 0.0820(7) 0.0409(18) Uani 1 1 d . . .
H13A H 0.4513 0.4867 0.1174 0.061 Uiso 1 1 calc R . .
H13B H 0.4656 0.4524 0.0090 0.061 Uiso 1 1 calc R . .
H13C H 0.5302 0.5177 0.0713 0.061 Uiso 1 1 calc R . .
C14 C 0.5242(4) 0.4545(4) 0.2723(6) 0.0392(17) Uani 1 1 d . . .
H14A H 0.4924 0.4674 0.3102 0.059 Uiso 1 1 calc R . .
H14B H 0.5707 0.4967 0.2629 0.059 Uiso 1 1 calc R . .
H14C H 0.5288 0.4196 0.3176 0.059 Uiso 1 1 calc R . .
C15 C 0.5130(4) 0.3549(3) -0.0402(7) 0.0343(16) Uani 1 1 d . . .
H15A H 0.5253 0.3181 -0.0575 0.041 Uiso 1 1 calc R . .
H15B H 0.4612 0.3311 -0.0289 0.041 Uiso 1 1 calc R . .
C16 C 0.5331(3) 0.4054(4) -0.1403(7) 0.0338(15) Uani 1 1 d . . .
H16A H 0.5026 0.4269 -0.1412 0.041 Uiso 1 1 calc R . .
H16B H 0.5250 0.3785 -0.2108 0.041 Uiso 1 1 calc R . .
C17 C 0.7509(3) 0.4947(4) -0.2209(7) 0.0357(16) Uani 1 1 d . . .
H17A H 0.7768 0.4791 -0.2691 0.053 Uiso 1 1 calc R . .
H17B H 0.7669 0.4981 -0.1432 0.053 Uiso 1 1 calc R . .
H17C H 0.7596 0.5411 -0.2461 0.053 Uiso 1 1 calc R . .
C18 C 0.6432(4) 0.4366(4) -0.3478(6) 0.0350(16) Uani 1 1 d . . .
H18A H 0.6660 0.4187 -0.3985 0.052 Uiso 1 1 calc R . .
H18B H 0.6540 0.4838 -0.3724 0.052 Uiso 1 1 calc R . .
H18C H 0.5920 0.4047 -0.3491 0.052 Uiso 1 1 calc R . .
C19 C 0.6555(4) 0.3680(3) -0.1838(6) 0.0323(16) Uani 1 1 d . . .
H19A H 0.6785 0.3494 -0.2325 0.048 Uiso 1 1 calc R . .
H19B H 0.6043 0.3353 -0.1837 0.048 Uiso 1 1 calc R . .
H19C H 0.6738 0.3730 -0.1072 0.048 Uiso 1 1 calc R . .
C20 C 0.6710(3) 0.4409(3) -0.2278(6) 0.0238(13) Uani 1 1 d . . .

loop_
_atom_site_aniso_label
_atom_site_aniso_U_11
_atom_site_aniso_U_22
_atom_site_aniso_U_33
_atom_site_aniso_U_23
_atom_site_aniso_U_13
_atom_site_aniso_U_12
Ir1 0.01631(10) 0.01429(10) 0.02399(12) -0.00092(8) 0.00124(9) 0.00896(8)
Ir2 0.01831(11) 0.01908(11) 0.02271(12) -0.00316(9) -0.00174(9) 0.01170(9)
S1 0.0247(7) 0.0320(8) 0.0234(8) -0.0033(6) 0.0000(6) 0.0185(6)
S2 0.0213(7) 0.0168(6) 0.0282(8) -0.0016(6) 0.0007(6) 0.0113(6)
S3 0.0218(7) 0.0158(6) 0.0303(8) 0.0021(6) 0.0060(6) 0.0099(6)
S4 0.0183(6) 0.0168(6) 0.0240(8) -0.0020(6) -0.0006(6) 0.0096(5)
Cl1 0.0190(6) 0.0199(6) 0.0301(8) -0.0063(6) 0.0057(6) 0.0063(5)
Cl2 0.0305(7) 0.0241(7) 0.0280(8) 0.0011(6) -0.0053(6) 0.0172(6)
O1 0.027(2) 0.064(3) 0.036(3) -0.013(3) 0.000(2) 0.024(2)
O2 0.020(2) 0.025(2) 0.056(4) 0.003(2) 0.004(2) 0.0069(18)
O3 0.034(2) 0.023(2) 0.053(3) 0.016(2) 0.011(2) 0.0159(19)
O4 0.039(3) 0.025(2) 0.031(3) -0.0001(19) -0.005(2) 0.021(2)
C1 0.027(3) 0.044(4) 0.029(4) -0.002(3) -0.001(3) 0.021(3)
C2 0.031(4) 0.075(6) 0.041(5) 0.002(4) 0.000(3) 0.036(4)
C3 0.047(4) 0.062(5) 0.031(4) -0.021(4) -0.012(3) 0.031(4)
C4 0.069(6) 0.052(5) 0.026(4) 0.011(4) -0.006(4) 0.026(4)
C5 0.051(4) 0.032(4) 0.035(4) -0.010(3) -0.002(3) 0.029(3)
C6 0.039(4) 0.023(3) 0.038(4) -0.008(3) 0.002(3) 0.021(3)
C7 0.032(3) 0.026(3) 0.025(4) 0.000(2) 0.002(3) 0.018(3)
C8 0.051(4) 0.041(4) 0.031(4) -0.004(3) 0.001(3) 0.029(3)
C9 0.059(5) 0.040(4) 0.035(4) 0.014(3) 0.011(4) 0.040(4)
C10 0.029(4) 0.049(4) 0.040(5) 0.004(4) -0.006(3) 0.016(3)
C11 0.024(3) 0.022(3) 0.037(4) -0.002(3) 0.005(3) 0.012(2)
C12 0.025(3) 0.036(4) 0.050(5) 0.002(4) 0.015(3) 0.007(3)
C13 0.045(4) 0.051(4) 0.045(5) 0.010(4) 0.011(3) 0.037(4)
C14 0.038(4) 0.049(4) 0.037(4) -0.012(4) 0.001(3) 0.027(4)
C15 0.035(4) 0.021(3) 0.039(4) -0.007(3) 0.006(3) 0.008(3)
C16 0.017(3) 0.035(4) 0.038(4) -0.004(3) 0.000(3) 0.005(3)
C17 0.025(3) 0.040(4) 0.042(4) -0.011(3) 0.006(3) 0.015(3)
C18 0.041(4) 0.035(4) 0.026(4) -0.005(3) 0.006(3) 0.017(3)
C19 0.044(4) 0.023(3) 0.038(4) -0.010(3) -0.004(3) 0.022(3)
C20 0.029(3) 0.020(3) 0.027(3) -0.001(2) 0.001(3) 0.016(3)

loop_
_atom_type_symbol
_atom_type_description
_atom_type_scat_dispersion_real
_atom_type_scat_dispersion_imag
_atom_type_scat_source
C C 0.0033 0.0016 'International Tables Vol C Tables 4.2.6.8 and 6.1.1.4'
H H 0.0000 0.0000 'International Tables Vol C Tables 4.2.6.8 and 6.1.1.4'
O O 0.0106 0.0060 'International Tables Vol C Tables 4.2.6.8 and 6.1.1.4'
S S 0.1246 0.1234 'International Tables Vol C Tables 4.2.6.8 and 6.1.1.4'
Cl Cl 0.1484 0.1585 'International Tables Vol C Tables 4.2.6.8 and 6.1.1.4'
Ir Ir -1.4442 7.9887 'International Tables Vol C Tables 4.2.6.8 and 6.1.1.4'

loop_
_geom_angle_atom_site_label_1
_geom_angle_atom_site_label_2
_geom_angle_atom_site_label_3
_geom_angle
_geom_angle_site_symmetry_1
_geom_angle_site_symmetry_3
_geom_angle_publ_flag
S3 Ir1 S4 90.08(6) . . ?
S3 Ir1 Cl1 175.00(6) . . ?
S4 Ir1 Cl1 94.58(5) . . ?
S3 Ir1 Cl2 95.42(6) . . ?
S4 Ir1 Cl2 173.97(5) . . ?
Cl1 Ir1 Cl2 79.84(5) . . ?
S3 Ir1 Ir2 127.40(4) . . ?
S4 Ir1 Ir2 126.00(4) . . ?
Cl1 Ir1 Ir2 47.95(4) . . ?
Cl2 Ir1 Ir2 48.25(3) . . ?
S1 Ir2 S2 88.03(6) . . ?
S1 Ir2 Cl1 173.87(6) . . ?
S2 Ir2 Cl1 95.73(6) . . ?
S1 Ir2 Cl2 96.86(6) . . ?
S2 Ir2 Cl2 172.32(6) . . ?
Cl1 Ir2 Cl2 79.93(6) . . ?
S1 Ir2 Ir1 132.65(4) . . ?
S2 Ir2 Ir1 124.36(5) . . ?
Cl1 Ir2 Ir1 48.14(3) . . ?
Cl2 Ir2 Ir1 48.18(4) . . ?
O1 S1 C5 107.0(3) . . ?
O1 S1 C1 106.5(3) . . ?
C5 S1 C1 100.8(3) . . ?
O1 S1 Ir2 120.4(2) . . ?
C5 S1 Ir2 105.6(2) . . ?
C1 S1 Ir2 114.5(2) . . ?
O2 S2 C6 106.9(3) . . ?
O2 S2 C7 105.8(3) . . ?
C6 S2 C7 100.9(3) . . ?
O2 S2 Ir2 120.4(2) . . ?
C6 S2 Ir2 106.2(2) . . ?
C7 S2 Ir2 114.7(2) . . ?
O3 S3 C15 105.8(3) . . ?
O3 S3 C11 105.2(3) . . ?
C15 S3 C11 104.0(3) . . ?
O3 S3 Ir1 119.5(2) . . ?
C15 S3 Ir1 107.2(2) . . ?
C11 S3 Ir1 113.8(2) . . ?
O4 S4 C16 106.2(3) . . ?
O4 S4 C20 104.8(3) . . ?
C16 S4 C20 102.5(3) . . ?
O4 S4 Ir1 117.1(2) . . ?
C16 S4 Ir1 108.2(3) . . ?
C20 S4 Ir1 116.6(2) . . ?
Ir2 Cl1 Ir1 83.91(5) . . ?
Ir1 Cl2 Ir2 83.57(5) . . ?
C4 C1 C2 110.9(7) . . ?
C4 C1 C3 109.4(7) . . ?
C2 C1 C3 111.3(6) . . ?
C4 C1 S1 106.5(5) . . ?
C2 C1 S1 110.1(5) . . ?
C3 C1 S1 108.5(5) . . ?
C6 C5 S1 108.0(5) . . ?
C5 C6 S2 108.0(4) . . ?
C10 C7 C8 110.9(6) . . ?
C10 C7 C9 111.4(6) . . ?
C8 C7 C9 108.4(6) . . ?
C10 C7 S2 109.8(5) . . ?
C8 C7 S2 107.9(5) . . ?
C9 C7 S2 108.1(5) . . ?
C14 C11 C13 112.5(6) . . ?
C14 C11 C12 109.3(6) . . ?
C13 C11 C12 110.1(6) . . ?
C14 C11 S3 107.0(5) . . ?
C13 C11 S3 109.7(5) . . ?
C12 C11 S3 108.1(4) . . ?
C16 C15 S3 112.9(5) . . ?
C15 C16 S4 111.4(5) . . ?
C18 C20 C17 110.9(6) . . ?
C18 C20 C19 112.1(6) . . ?
C17 C20 C19 110.4(6) . . ?
C18 C20 S4 108.2(4) . . ?
C17 C20 S4 106.2(4) . . ?
C19 C20 S4 108.7(5) . . ?

loop_
_geom_bond_atom_site_label_1
_geom_bond_atom_site_label_2
_geom_bond_distance
_geom_bond_site_symmetry_2
_geom_bond_publ_flag
Ir1 S3 2.1655(15) . ?
Ir1 S4 2.1661(16) . ?
Ir1 Cl1 2.3885(14) . ?
Ir1 Cl2 2.3914(16) . ?
Ir1 Ir2 3.1887(9) . ?
Ir2 S1 2.1760(16) . ?
Ir2 S2 2.1776(16) . ?
Ir2 Cl1 2.3813(15) . ?
Ir2 Cl2 2.3941(16) . ?
S1 O1 1.465(5) . ?
S1 C5 1.804(7) . ?
S1 C1 1.857(7) . ?
S2 O2 1.474(5) . ?
S2 C6 1.796(6) . ?
S2 C7 1.847(7) . ?
S3 O3 1.469(5) . ?
S3 C15 1.816(8) . ?
S3 C11 1.859(6) . ?
S4 O4 1.469(4) . ?
S4 C16 1.817(6) . ?
S4 C20 1.867(6) . ?
C1 C4 1.521(11) . ?
C1 C2 1.525(9) . ?
C1 C3 1.537(10) . ?
C5 C6 1.488(10) . ?
C7 C10 1.533(9) . ?
C7 C8 1.539(9) . ?
C7 C9 1.548(9) . ?
C11 C14 1.508(10) . ?
C11 C13 1.520(10) . ?
C11 C12 1.531(9) . ?
C15 C16 1.517(11) . ?
C17 C20 1.528(9) . ?
C18 C20 1.523(9) . ?
C19 C20 1.529(9) . ?
